data_7246396
loop_
_publ_author_name
'Perry, Matthew J.'
'Willis, Anthony C.'
'Bremner, John B.'
'Keller, Paul A.'

_publ_section_title
;
 An investigation of the allylation cascade reactions of substituted
 indigos.
;
_journal_issue 7
_journal_name_full 'RSC advances'
_journal_page_first 4865
_journal_page_last 4873
_journal_paper_doi 10.1039/d3ra00481c
_journal_volume 13
_journal_year 2023
_chemical_compound_source ' from U of Wollongong'
_chemical_formula_moiety 'C25 H20 Br2 N2 O2'
_chemical_formula_sum 'C25 H20 Br2 N2 O2'
_chemical_formula_weight 540.25
_space_group_IT_number 61
_space_group_name_Hall '-P 2ac 2ab'
_space_group_name_H-M_alt 'P b c a'
_symmetry_cell_setting orthorhombic
_symmetry_space_group_name_Hall '-P 2ac 2ab'
_symmetry_space_group_name_H-M 'P b c a'
_atom_sites_solution_hydrogens difmap
_atom_sites_solution_primary direct
_audit_creation_date 17-09-29
_audit_creation_method CRYSTALS_ver_14.40
_audit_update_record
;
2022-11-14 deposited with the CCDC.	2023-01-31 downloaded from the CCDC.
;
_cell_angle_alpha 90
_cell_angle_beta 90
_cell_angle_gamma 90
_cell_formula_units_Z 8
_cell_length_a 9.36746(4)
_cell_length_b 18.28656(9)
_cell_length_c 25.06240(12)
_cell_measurement_reflns_used 47329
_cell_measurement_temperature 150
_cell_measurement_theta_max 74
_cell_measurement_theta_min 4
_cell_volume 4293.15(3)
_computing_cell_refinement 'CrysAlisPro 1.171.38.46 (Rigaku OD, 2017)'
_computing_data_collection 'CrysAlisPro 1.171.38.46 (Rigaku OD, 2017)'
_computing_data_reduction 'CrysAlisPro 1.171.38.46 (Rigaku OD, 2017)'
_computing_molecular_graphics 'PLATON (Spek, 2008)'
_computing_publication_material 'CRYSTALS (Betteridge et al., 2003)'
_computing_structure_refinement 'CRYSTALS (Betteridge et al., 2003)'
_computing_structure_solution 'SIR92 (Altomare et al., 1994)'
_diffrn_ambient_environment N~2~
_diffrn_ambient_temperature 150
_diffrn_detector 'CCD plate'
_diffrn_detector_type EosS2
_diffrn_measured_fraction_theta_full 0.998
_diffrn_measured_fraction_theta_max 0.998
_diffrn_measurement_device 'four-circle diffractometer'
_diffrn_measurement_device_type 'SuperNova, Dual, Cu at zero, EosS2'
_diffrn_measurement_method '\w scans'
_diffrn_radiation_monochromator mirror
_diffrn_radiation_probe x-ray
_diffrn_radiation_type 'Cu K\a'
_diffrn_radiation_wavelength 1.54184
_diffrn_reflns_av_R_equivalents 0.027
_diffrn_reflns_av_sigmaI/netI 0.0376
_diffrn_reflns_limit_h_max 10
_diffrn_reflns_limit_h_min -11
_diffrn_reflns_limit_k_max 22
_diffrn_reflns_limit_k_min -22
_diffrn_reflns_limit_l_max 31
_diffrn_reflns_limit_l_min -31
_diffrn_reflns_number 79188
_diffrn_reflns_theta_full 73.853
_diffrn_reflns_theta_max 73.853
_diffrn_reflns_theta_min 3.527
_diffrn_source 'micro-focus sealed X-ray tube'
_diffrn_source_type 'SuperNova (Cu) X-ray Source'
_diffrn_standards_number 0
_exptl_absorpt_coefficient_mu 4.997
_exptl_absorpt_correction_T_max 0.83
_exptl_absorpt_correction_T_min 0.63
_exptl_absorpt_correction_type multi-scan
_exptl_absorpt_process_details
;
CrysAlisPro version 1.171.38.46 (Rigaku Oxford Diffraction, 2017)
(Release 29 April 2016; compiled 27 May 2016,16:53)
Empirical absorption correction using spherical harmonics,
 implemented in SCALE3 ABSPACK scaling algorithm.
;
_exptl_crystal_colour yellow
_exptl_crystal_density_diffrn 1.672
_exptl_crystal_density_method 'not measured'
_exptl_crystal_description plate
_exptl_crystal_F_000 2160
_exptl_crystal_size_max 0.192
_exptl_crystal_size_mid 0.112
_exptl_crystal_size_min 0.037
_refine_diff_density_max 0.53
_refine_diff_density_min -0.50
_refine_ls_extinction_method None
_refine_ls_goodness_of_fit_ref 1.0299
_refine_ls_hydrogen_treatment refxyz
_refine_ls_matrix_type full
_refine_ls_number_parameters 340
_refine_ls_number_reflns 4349
_refine_ls_number_restraints 0
_refine_ls_R_factor_all 0.0231
_refine_ls_R_factor_gt 0.0226
_refine_ls_shift/su_max 0.0039529
_refine_ls_shift/su_mean 0.0002545
_refine_ls_structure_factor_coef Fsqd
_refine_ls_weighting_details
;
 Method= Modified Sheldrick 
 w=1/[\s^2^(F^2^) + ( 0.02P)^2^ + 4.39P] 
 ,where P=(max(Fo^2^,0) + 2Fc^2^)/3 
;
_refine_ls_weighting_scheme calc
_refine_ls_wR_factor_all 0.0556
_refine_ls_wR_factor_gt 0.0553
_refine_ls_wR_factor_ref 0.0556
_reflns_limit_h_max 11
_reflns_limit_h_min 0
_reflns_limit_k_max 22
_reflns_limit_k_min 0
_reflns_limit_l_max 31
_reflns_limit_l_min 0
_reflns_number_gt 4249
_reflns_number_total 4349
_reflns_threshold_expression I>2.0\s(I)
_oxford_diffrn_Wilson_B_factor 2.22
_oxford_diffrn_Wilson_scale 0.19
_oxford_refine_ls_r_factor_ref 0.0231
_oxford_refine_ls_scale 2.397(10)
_oxford_reflns_number_all 4349
_oxford_reflns_threshold_expression_ref I>-10.0\s(I)
_oxford_structure_analysis_title 'Z:\kel1707SNQ\Tony_kel1707SNQ_da At 9:28 on '
_cod_data_source_file d3ra00481c2.cif
_cod_data_source_block kel1707SNQ
_cod_original_sg_symbol_H-M 'P b c a '
_cod_database_code 7246396
_oxdiff_exptl_absorpt_empirical_details
;
Empirical correction (ABSPACK) includes:
- Absorption correction using spherical harmonics
- Frame scaling
;

loop_
_symmetry_equiv_pos_as_xyz
x,y,z
-x,-y,-z
-x+1/2,y+1/2,z
x+1/2,-y+1/2,-z
x,-y+1/2,z+1/2
-x,y+1/2,-z+1/2
-x+1/2,-y,z+1/2
x+1/2,y,-z+1/2

loop_
_atom_site_label
_atom_site_type_symbol
_atom_site_fract_x
_atom_site_fract_y
_atom_site_fract_z
_atom_site_U_iso_or_equiv
_atom_site_occupancy
_atom_site_adp_type
_atom_site_refinement_flags_posn
_atom_site_refinement_flags_adp
_atom_site_refinement_flags_occupancy
_atom_site_disorder_assembly
_atom_site_disorder_group
_atom_site_attached_hydrogens
Br1 Br 0.26425(2) 0.408187(9) 0.651954(7) 0.0258 1.0000 Uani . . . . . .
Br2 Br 0.70730(2) 1.030483(12) 0.498155(9) 0.0376 1.0000 Uani . . . . . .
O1 O 0.53105(12) 0.69534(6) 0.58628(4) 0.0193 1.0000 Uani . . . . . .
O2 O 0.53122(14) 0.82929(7) 0.66997(5) 0.0290 1.0000 Uani . . . . . .
N1 N 0.71275(14) 0.63167(7) 0.70198(5) 0.0178 1.0000 Uani . . . . . .
N2 N 0.87297(14) 0.76812(8) 0.62991(6) 0.0216 1.0000 Uani . . . . . .
C1 C 0.62545(16) 0.57184(8) 0.69359(6) 0.0175 1.0000 Uani . . . . . .
C2 C 0.60975(18) 0.50908(9) 0.72459(7) 0.0217 1.0000 Uani . . . . . .
C3 C 0.50279(19) 0.46061(9) 0.71069(7) 0.0228 1.0000 Uani . . . . . .
C4 C 0.41674(18) 0.47449(9) 0.66606(7) 0.0206 1.0000 Uani . . . . . .
C5 C 0.43320(17) 0.53560(9) 0.63402(6) 0.0191 1.0000 Uani . . . . . .
C6 C 0.53908(17) 0.58635(8) 0.64838(6) 0.0172 1.0000 Uani . . . . . .
C7 C 0.57996(16) 0.65782(8) 0.63010(6) 0.0161 1.0000 Uani . . . . . .
C8 C 0.68251(16) 0.68451(8) 0.66357(6) 0.0163 1.0000 Uani . . . . . .
C9 C 0.85172(17) 0.82794(8) 0.59822(6) 0.0172 1.0000 Uani . . . . . .
C10 C 0.94317(17) 0.85763(9) 0.55936(7) 0.0213 1.0000 Uani . . . . . .
C11 C 0.89581(18) 0.91712(9) 0.53064(7) 0.0226 1.0000 Uani . . . . . .
C12 C 0.76127(19) 0.94818(9) 0.53995(7) 0.0235 1.0000 Uani . . . . . .
C13 C 0.67050(19) 0.92065(9) 0.57813(7) 0.0238 1.0000 Uani . . . . . .
C14 C 0.71781(17) 0.86012(9) 0.60717(6) 0.0189 1.0000 Uani . . . . . .
C15 C 0.64707(18) 0.81954(9) 0.64913(6) 0.0198 1.0000 Uani . . . . . .
C16 C 0.75259(17) 0.75849(9) 0.66694(6) 0.0182 1.0000 Uani . . . . . .
C17 C 0.81249(18) 0.64217(10) 0.74300(7) 0.0232 1.0000 Uani . . . . . .
C18 C 0.8571(2) 0.70923(10) 0.75390(7) 0.0273 1.0000 Uani . . . . . .
C19 C 0.7944(2) 0.77417(10) 0.72573(7) 0.0273 1.0000 Uani . . . . . .
C20 C 0.38019(18) 0.71254(11) 0.58780(7) 0.0247 1.0000 Uani . . . . . .
C21 C 0.35193(18) 0.76999(9) 0.54716(7) 0.0232 1.0000 Uani . . . . . .
C22 C 0.2552(2) 0.76344(12) 0.50934(7) 0.0284 1.0000 Uani . . . . . .
C23 C 1.00694(17) 0.72809(9) 0.63406(7) 0.0226 1.0000 Uani . . . . . .
C24 C 0.9996(2) 0.65233(11) 0.61177(9) 0.0328 1.0000 Uani . . . . . .
C25 C 1.0493(3) 0.59464(12) 0.63680(13) 0.0489 1.0000 Uani . . . . . .
H21 H 0.669(2) 0.5008(11) 0.7546(9) 0.0250 1.0000 Uiso . . . . . .
H31 H 0.485(2) 0.4192(12) 0.7321(9) 0.0273 1.0000 Uiso . . . . . .
H51 H 0.374(2) 0.5434(11) 0.6041(8) 0.0227 1.0000 Uiso . . . . . .
H101 H 1.033(2) 0.8362(11) 0.5523(8) 0.0266 1.0000 Uiso . . . . . .
H111 H 0.954(2) 0.9366(12) 0.5050(8) 0.0280 1.0000 Uiso . . . . . .
H131 H 0.580(2) 0.9402(12) 0.5846(8) 0.0273 1.0000 Uiso . . . . . .
H171 H 0.844(2) 0.6000(12) 0.7593(9) 0.0284 1.0000 Uiso . . . . . .
H181 H 0.926(3) 0.7170(12) 0.7790(9) 0.0338 1.0000 Uiso . . . . . .
H191 H 0.859(3) 0.8164(13) 0.7268(9) 0.0339 1.0000 Uiso . . . . . .
H192 H 0.707(3) 0.7881(12) 0.7432(9) 0.0330 1.0000 Uiso . . . . . .
H201 H 0.356(2) 0.7308(12) 0.6221(9) 0.0307 1.0000 Uiso . . . . . .
H202 H 0.327(3) 0.6681(12) 0.5798(9) 0.0305 1.0000 Uiso . . . . . .
H211 H 0.409(2) 0.8147(12) 0.5505(9) 0.0289 1.0000 Uiso . . . . . .
H221 H 0.236(3) 0.8035(14) 0.4826(10) 0.0344 1.0000 Uiso . . . . . .
H222 H 0.201(3) 0.7186(13) 0.5072(9) 0.0337 1.0000 Uiso . . . . . .
H231 H 1.040(2) 0.7264(11) 0.6704(9) 0.0278 1.0000 Uiso . . . . . .
H232 H 1.081(2) 0.7562(11) 0.6149(8) 0.0272 1.0000 Uiso . . . . . .
H241 H 0.957(3) 0.6482(13) 0.5790(10) 0.0409 1.0000 Uiso . . . . . .
H251 H 1.094(3) 0.5996(15) 0.6725(12) 0.0599 1.0000 Uiso . . . . . .
H252 H 1.049(3) 0.5467(16) 0.6213(11) 0.0597 1.0000 Uiso . . . . . .

loop_
_atom_site_aniso_label
_atom_site_aniso_U_11
_atom_site_aniso_U_22
_atom_site_aniso_U_33
_atom_site_aniso_U_23
_atom_site_aniso_U_13
_atom_site_aniso_U_12
Br1 0.02851(10) 0.01983(9) 0.02914(10) -0.00366(6) 0.00084(7) -0.00835(7)
Br2 0.03467(12) 0.03137(11) 0.04679(13) 0.02127(9) 0.00577(9) 0.00526(8)
O1 0.0145(5) 0.0264(6) 0.0169(5) 0.0060(4) -0.0003(4) 0.0015(4)
O2 0.0239(6) 0.0256(6) 0.0376(7) 0.0055(5) 0.0129(5) 0.0053(5)
N1 0.0157(6) 0.0180(6) 0.0196(6) 0.0040(5) -0.0036(5) -0.0004(5)
N2 0.0132(6) 0.0222(7) 0.0293(7) 0.0072(6) 0.0028(5) 0.0006(5)
C1 0.0153(7) 0.0172(7) 0.0200(7) 0.0001(6) -0.0006(6) 0.0014(6)
C2 0.0220(8) 0.0195(8) 0.0237(8) 0.0048(6) -0.0028(7) 0.0029(6)
C3 0.0249(8) 0.0150(7) 0.0286(8) 0.0033(6) 0.0025(7) 0.0016(6)
C4 0.0207(8) 0.0162(7) 0.0250(8) -0.0054(6) 0.0031(6) -0.0014(6)
C5 0.0188(7) 0.0209(8) 0.0177(7) -0.0017(6) 0.0003(6) -0.0010(6)
C6 0.0163(7) 0.0186(8) 0.0167(7) -0.0001(6) 0.0012(6) 0.0018(6)
C7 0.0136(7) 0.0189(7) 0.0157(7) 0.0017(6) 0.0012(6) 0.0019(6)
C8 0.0145(7) 0.0175(7) 0.0169(7) 0.0025(6) 0.0012(6) 0.0000(6)
C9 0.0154(7) 0.0156(7) 0.0205(7) -0.0014(6) -0.0009(6) -0.0022(6)
C10 0.0161(7) 0.0219(8) 0.0260(8) 0.0000(6) 0.0031(6) -0.0015(6)
C11 0.0217(8) 0.0221(8) 0.0238(8) 0.0034(6) 0.0038(7) -0.0051(6)
C12 0.0254(8) 0.0176(7) 0.0274(8) 0.0059(7) 0.0000(7) 0.0005(6)
C13 0.0204(8) 0.0203(8) 0.0306(9) 0.0037(7) 0.0043(7) 0.0031(6)
C14 0.0173(7) 0.0173(7) 0.0220(7) -0.0007(6) 0.0028(6) -0.0012(6)
C15 0.0191(8) 0.0166(7) 0.0236(8) -0.0002(6) 0.0028(6) -0.0001(6)
C16 0.0158(7) 0.0185(8) 0.0203(7) 0.0010(6) 0.0008(6) -0.0017(6)
C17 0.0194(8) 0.0284(8) 0.0218(8) 0.0066(7) -0.0063(6) -0.0021(7)
C18 0.0252(9) 0.0351(9) 0.0214(8) 0.0041(7) -0.0075(7) -0.0089(8)
C19 0.0335(10) 0.0248(9) 0.0238(8) -0.0016(7) -0.0041(7) -0.0085(7)
C20 0.0144(7) 0.0364(10) 0.0232(8) 0.0079(7) -0.0002(6) 0.0030(7)
C21 0.0215(8) 0.0249(8) 0.0231(8) 0.0005(7) -0.0002(6) 0.0046(7)
C22 0.0277(9) 0.0367(11) 0.0210(8) -0.0005(7) -0.0023(7) 0.0109(8)
C23 0.0135(7) 0.0228(8) 0.0317(9) 0.0043(7) -0.0009(7) 0.0013(6)
C24 0.0234(9) 0.0342(10) 0.0410(11) -0.0097(8) -0.0039(8) 0.0040(8)
C25 0.0403(12) 0.0245(10) 0.0819(18) -0.0018(11) 0.0018(12) 0.0047(9)

loop_
_atom_type_symbol
_atom_type_scat_dispersion_real
_atom_type_scat_dispersion_imag
_atom_type_scat_Cromer_Mann_a1
_atom_type_scat_Cromer_Mann_b1
_atom_type_scat_Cromer_Mann_a2
_atom_type_scat_Cromer_Mann_b2
_atom_type_scat_Cromer_Mann_a3
_atom_type_scat_Cromer_Mann_b3
_atom_type_scat_Cromer_Mann_a4
_atom_type_scat_Cromer_Mann_b4
_atom_type_scat_Cromer_Mann_c
_atom_type_scat_source
C 0.0181 0.0091 2.3100 20.8439 1.0200 10.2075 1.5886 0.5687 0.8650 51.6512 0.2156 'International Tables Vol C 4.2.6.8 and 6.1.1.4'
H 0.0000 0.0000 0.4930 10.5109 0.3229 26.1257 0.1402 3.1424 0.0408 57.7998 0.0030 'International Tables Vol C 4.2.6.8 and 6.1.1.4'
Br -0.6763 1.2805 17.1789 2.1723 5.2358 16.5796 5.6377 0.2609 3.9851 41.4328 2.9557 'International Tables Vol C 4.2.6.8 and 6.1.1.4'
N 0.0311 0.0180 12.2126 0.0057 3.1322 9.8933 2.0125 28.9975 1.1663 0.5826 -11.5290 'International Tables Vol C 4.2.6.8 and 6.1.1.4'
O 0.0492 0.0322 3.0485 13.2771 2.2868 5.7011 1.5463 0.3239 0.8670 32.9089 0.2508 'International Tables Vol C 4.2.6.8 and 6.1.1.4'

loop_
_geom_angle_atom_site_label_1
_geom_angle_site_symmetry_1
_geom_angle_atom_site_label_2
_geom_angle_site_symmetry_2
_geom_angle_atom_site_label_3
_geom_angle_site_symmetry_3
_geom_angle
_geom_angle_publ_flag
C7 . O1 . C20 . 114.39(12) yes
C1 . N1 . C8 . 108.89(13) yes
C1 . N1 . C17 . 127.88(14) yes
C8 . N1 . C17 . 123.17(14) yes
C9 . N2 . C16 . 110.55(13) yes
C9 . N2 . C23 . 124.70(13) yes
C16 . N2 . C23 . 123.73(13) yes
N1 . C1 . C2 . 129.03(15) yes
N1 . C1 . C6 . 108.13(13) yes
C2 . C1 . C6 . 122.65(15) yes
C1 . C2 . C3 . 117.65(15) yes
C1 . C2 . H21 . 120.8(12) no
C3 . C2 . H21 . 121.5(12) no
C2 . C3 . C4 . 120.12(15) yes
C2 . C3 . H31 . 120.0(13) no
C4 . C3 . H31 . 119.9(13) no
Br1 . C4 . C3 . 117.62(12) yes
Br1 . C4 . C5 . 119.28(13) yes
C3 . C4 . C5 . 123.01(15) yes
C4 . C5 . C6 . 117.59(15) yes
C4 . C5 . H51 . 121.3(12) no
C6 . C5 . H51 . 121.1(12) no
C1 . C6 . C5 . 118.94(14) yes
C1 . C6 . C7 . 105.84(13) yes
C5 . C6 . C7 . 135.02(15) yes
C6 . C7 . O1 . 128.34(14) yes
C6 . C7 . C8 . 108.47(13) yes
O1 . C7 . C8 . 123.17(14) yes
N1 . C8 . C7 . 108.64(13) yes
N1 . C8 . C16 . 119.72(13) yes
C7 . C8 . C16 . 131.47(14) yes
N2 . C9 . C10 . 128.54(15) yes
N2 . C9 . C14 . 111.89(14) yes
C10 . C9 . C14 . 119.56(15) yes
C9 . C10 . C11 . 118.06(15) yes
C9 . C10 . H101 . 120.9(13) no
C11 . C10 . H101 . 121.0(13) no
C10 . C11 . C12 . 121.51(15) yes
C10 . C11 . H111 . 118.8(14) no
C12 . C11 . H111 . 119.7(14) no
Br2 . C12 . C11 . 117.91(13) yes
Br2 . C12 . C13 . 120.56(13) yes
C11 . C12 . C13 . 121.54(16) yes
C12 . C13 . C14 . 117.15(15) yes
C12 . C13 . H131 . 122.8(13) no
C14 . C13 . H131 . 120.1(13) no
C9 . C14 . C13 . 122.17(15) yes
C9 . C14 . C15 . 108.08(14) yes
C13 . C14 . C15 . 129.75(15) yes
C14 . C15 . O2 . 130.14(16) yes
C14 . C15 . C16 . 106.58(13) yes
O2 . C15 . C16 . 123.23(15) yes
C15 . C16 . C8 . 110.58(13) yes
C15 . C16 . N2 . 102.71(12) yes
C8 . C16 . N2 . 113.98(13) yes
C15 . C16 . C19 . 107.47(14) yes
C8 . C16 . C19 . 109.23(13) yes
N2 . C16 . C19 . 112.54(14) yes
N1 . C17 . C18 . 119.24(16) yes
N1 . C17 . H171 . 114.8(14) no
C18 . C17 . H171 . 125.9(14) no
C17 . C18 . C19 . 120.79(16) yes
C17 . C18 . H181 . 120.7(14) no
C19 . C18 . H181 . 118.5(14) no
C16 . C19 . C18 . 113.54(15) yes
C16 . C19 . H191 . 109.2(13) no
C18 . C19 . H191 . 111.5(13) no
C16 . C19 . H192 . 105.4(14) no
C18 . C19 . H192 . 109.2(14) no
H191 . C19 . H192 . 107.8(19) no
O1 . C20 . C21 . 108.00(14) yes
O1 . C20 . H201 . 109.6(13) no
C21 . C20 . H201 . 109.2(13) no
O1 . C20 . H202 . 108.3(14) no
C21 . C20 . H202 . 110.9(13) no
H201 . C20 . H202 . 110.9(18) no
C20 . C21 . C22 . 123.46(18) yes
C20 . C21 . H211 . 115.8(13) no
C22 . C21 . H211 . 120.7(13) no
C21 . C22 . H221 . 122.3(14) no
C21 . C22 . H222 . 118.5(14) no
H221 . C22 . H222 . 119.2(19) no
N2 . C23 . C24 . 113.53(14) yes
N2 . C23 . H231 . 111.2(13) no
C24 . C23 . H231 . 109.8(13) no
N2 . C23 . H232 . 108.0(12) no
C24 . C23 . H232 . 109.4(12) no
H231 . C23 . H232 . 104.5(17) no
C23 . C24 . C25 . 123.3(2) yes
C23 . C24 . H241 . 115.6(15) no
C25 . C24 . H241 . 121.1(15) no
C24 . C25 . H251 . 120.5(17) no
C24 . C25 . H252 . 122.7(18) no
H251 . C25 . H252 . 117(2) no

loop_
_geom_bond_atom_site_label_1
_geom_bond_site_symmetry_1
_geom_bond_atom_site_label_2
_geom_bond_site_symmetry_2
_geom_bond_distance
_geom_bond_publ_flag
Br1 . C4 . 1.9067(16) yes
Br2 . C12 . 1.9020(17) yes
O1 . C7 . 1.3736(18) yes
O1 . C20 . 1.4482(19) yes
O2 . C15 . 1.218(2) yes
N1 . C1 . 1.382(2) yes
N1 . C8 . 1.3930(19) yes
N1 . C17 . 1.402(2) yes
N2 . C9 . 1.366(2) yes
N2 . C16 . 1.471(2) yes
N2 . C23 . 1.457(2) yes
C1 . C2 . 1.394(2) yes
C1 . C6 . 1.417(2) yes
C2 . C3 . 1.382(2) yes
C2 . H21 . 0.95(2) no
C3 . C4 . 1.402(2) yes
C3 . H31 . 0.94(2) no
C4 . C5 . 1.385(2) yes
C5 . C6 . 1.405(2) yes
C5 . H51 . 0.94(2) no
C6 . C7 . 1.437(2) yes
C7 . C8 . 1.366(2) yes
C8 . C16 . 1.506(2) yes
C9 . C10 . 1.406(2) yes
C9 . C14 . 1.404(2) yes
C10 . C11 . 1.378(2) yes
C10 . H101 . 0.95(2) no
C11 . C12 . 1.402(2) yes
C11 . H111 . 0.92(2) no
C12 . C13 . 1.376(2) yes
C13 . C14 . 1.397(2) yes
C13 . H131 . 0.94(2) no
C14 . C15 . 1.448(2) yes
C15 . C16 . 1.557(2) yes
C16 . C19 . 1.551(2) yes
C17 . C18 . 1.324(3) yes
C17 . H171 . 0.92(2) no
C18 . C19 . 1.501(3) yes
C18 . H181 . 0.91(2) no
C19 . H191 . 0.98(2) no
C19 . H192 . 0.96(2) no
C20 . C21 . 1.487(2) yes
C20 . H201 . 0.95(2) no
C20 . H202 . 0.97(2) no
C21 . C22 . 1.316(3) yes
C21 . H211 . 0.98(2) no
C22 . H221 . 1.01(2) no
C22 . H222 . 0.96(2) no
C23 . C24 . 1.495(3) yes
C23 . H231 . 0.96(2) no
C23 . H232 . 0.99(2) no
C24 . C25 . 1.313(3) yes
C24 . H241 . 0.92(3) no
C25 . H251 . 0.99(3) no
C25 . H252 . 0.96(3) no

loop_
_geom_contact_atom_site_label_1
_geom_contact_atom_site_label_2
_geom_contact_distance
_geom_contact_site_symmetry_1
_geom_contact_site_symmetry_2
_geom_contact_publ_flag
Br1 O2 3.1538(13) . 3_545 no
Br1 C10 3.7083(17) . 3_645 no
O1 O2 3.2248(17) . . no
O1 C15 2.9700(19) . . no
O1 C22 3.274(2) . 4_566 no
O2 C20 3.286(2) . . no
O2 C7 3.3225(19) . . no
O2 C18 3.335(2) . 8_456 no
C1 C17 3.574(2) . 8_456 no
C5 C20 3.472(3) . . no
C6 C17 3.600(2) . 8_456 no
C8 C24 3.295(2) . . no
C9 C22 3.298(2) . 4_566 no
C10 C22 3.312(3) . 4_566 no
C15 C20 3.527(2) . . no
C17 C25 3.572(3) . . no
C18 C23 3.333(2) . . no

loop_
_geom_torsion_atom_site_label_1
_geom_torsion_atom_site_label_2
_geom_torsion_atom_site_label_3
_geom_torsion_atom_site_label_4
_geom_torsion
_geom_torsion_site_symmetry_1
_geom_torsion_site_symmetry_2
_geom_torsion_site_symmetry_3
_geom_torsion_site_symmetry_4
_geom_torsion_publ_flag
C20 O1 C7 C6 62.8(2) . . . . no
C20 O1 C7 C8 -118.75(17) . . . . no
C7 O1 C20 C21 163.92(13) . . . . no
C8 N1 C1 C2 -174.05(16) . . . . no
C8 N1 C1 C6 0.86(17) . . . . no
C17 N1 C1 C2 3.2(3) . . . . no
C17 N1 C1 C6 178.11(15) . . . . no
C1 N1 C8 C7 -1.73(17) . . . . no
C1 N1 C8 C16 173.92(13) . . . . no
C17 N1 C8 C7 -179.13(14) . . . . no
C17 N1 C8 C16 -3.5(2) . . . . no
C1 N1 C17 C18 -161.07(16) . . . . no
C8 N1 C17 C18 15.8(2) . . . . no
C16 N2 C9 C10 177.21(16) . . . . no
C16 N2 C9 C14 -4.16(18) . . . . no
C23 N2 C9 C10 8.5(3) . . . . no
C23 N2 C9 C14 -172.91(15) . . . . no
C9 N2 C16 C8 124.16(14) . . . . no
C9 N2 C16 C15 4.52(17) . . . . no
C9 N2 C16 C19 -110.74(15) . . . . no
C23 N2 C16 C8 -66.96(19) . . . . no
C23 N2 C16 C15 173.41(14) . . . . no
C23 N2 C16 C19 58.1(2) . . . . no
C9 N2 C23 C24 -112.67(18) . . . . no
C16 N2 C23 C24 80.0(2) . . . . no
N1 C1 C2 C3 172.73(16) . . . . no
C6 C1 C2 C3 -1.5(2) . . . . no
N1 C1 C6 C5 -175.34(14) . . . . no
N1 C1 C6 C7 0.28(17) . . . . no
C2 C1 C6 C5 0.0(2) . . . . no
C2 C1 C6 C7 175.58(15) . . . . no
C1 C2 C3 C4 1.5(2) . . . . no
C2 C3 C4 Br1 -176.32(13) . . . . no
C2 C3 C4 C5 0.2(3) . . . . no
Br1 C4 C5 C6 174.70(12) . . . . no
C3 C4 C5 C6 -1.7(2) . . . . no
C4 C5 C6 C1 1.6(2) . . . . no
C4 C5 C6 C7 -172.40(17) . . . . no
C1 C6 C7 O1 177.34(14) . . . . no
C1 C6 C7 C8 -1.34(17) . . . . no
C5 C6 C7 O1 -8.1(3) . . . . no
C5 C6 C7 C8 173.23(17) . . . . no
O1 C7 C8 N1 -176.87(13) . . . . no
O1 C7 C8 C16 8.2(3) . . . . no
C6 C7 C8 N1 1.89(17) . . . . no
C6 C7 C8 C16 -173.06(15) . . . . no
N1 C8 C16 N2 101.76(16) . . . . no
N1 C8 C16 C15 -143.15(14) . . . . no
N1 C8 C16 C19 -25.09(19) . . . . no
C7 C8 C16 N2 -83.8(2) . . . . no
C7 C8 C16 C15 31.3(2) . . . . no
C7 C8 C16 C19 149.40(17) . . . . no
N2 C9 C10 C11 177.41(16) . . . . no
C14 C9 C10 C11 -1.1(2) . . . . no
N2 C9 C14 C13 -177.90(15) . . . . no
N2 C9 C14 C15 1.76(18) . . . . no
C10 C9 C14 C13 0.9(2) . . . . no
C10 C9 C14 C15 -179.47(14) . . . . no
C9 C10 C11 C12 0.7(3) . . . . no
C10 C11 C12 Br2 179.71(13) . . . . no
C10 C11 C12 C13 0.0(3) . . . . no
Br2 C12 C13 C14 180.00(13) . . . . no
C11 C12 C13 C14 -0.3(3) . . . . no
C12 C13 C14 C9 -0.2(2) . . . . no
C12 C13 C14 C15 -179.74(16) . . . . no
C9 C14 C15 O2 178.52(17) . . . . no
C9 C14 C15 C16 1.17(17) . . . . no
C13 C14 C15 O2 -1.9(3) . . . . no
C13 C14 C15 C16 -179.21(16) . . . . no
O2 C15 C16 N2 179.06(15) . . . . no
O2 C15 C16 C8 57.1(2) . . . . no
O2 C15 C16 C19 -62.1(2) . . . . no
C14 C15 C16 N2 -3.36(16) . . . . no
C14 C15 C16 C8 -125.34(14) . . . . no
C14 C15 C16 C19 115.53(14) . . . . no
N2 C16 C19 C18 -85.83(18) . . . . no
C8 C16 C19 C18 41.82(19) . . . . no
C15 C16 C19 C18 161.81(14) . . . . no
N1 C17 C18 C19 4.5(3) . . . . no
C17 C18 C19 C16 -34.2(2) . . . . no
O1 C20 C21 C22 125.64(18) . . . . no
N2 C23 C24 C25 -133.2(2) . . . . no
